data_1543182
loop_
_publ_author_name
'Berry, Stuart N.'
'Soto-Cerrato, Vanessa'
'Howe, Ethan N. W.'
'Clarke, Harriet J.'
'Mistry, Ishna'
'Tavassoli, Ali'
'Chang, Young-Tae'
'P\'erez-Tom\'as, Ricardo'
'Gale, Philip A.'

_publ_section_title
;
 Fluorescent transmembrane anion transporters: shedding light on
 anionophoric activity in cells
;
_journal_issue 8
_journal_name_full 'Chem. Sci.'
_journal_page_first 5069
_journal_paper_doi 10.1039/C6SC01643J
_journal_volume 7
_journal_year 2016
_chemical_formula_moiety 'C25 H22 F3 N3 O3, C2 H6 O S'
_chemical_formula_sum 'C27 H28 F3 N3 O4 S'
_chemical_formula_weight 547.58
_space_group_crystal_system triclinic
_space_group_IT_number 2
_space_group_name_Hall '-P 1'
_space_group_name_H-M_alt 'P -1'
_symmetry_space_group_name_Hall '-P 1'
_symmetry_space_group_name_H-M 'P -1'
_atom_sites_solution_hydrogens mixed
_atom_sites_solution_primary direct
_audit_creation_date 2015-09-16
_audit_creation_method
;
Olex2 1.2
(compiled 2015.01.26 svn.r3150 for OlexSys, GUI svn.r4998)
;
_audit_update_record
;
2016-04-14 deposited with the CCDC.
2016-04-18 downloaded from the CCDC.
;
_cell_angle_alpha 80.079(7)
_cell_angle_beta 75.592(7)
_cell_angle_gamma 68.886(7)
_cell_formula_units_Z 2
_cell_length_a 9.1633(7)
_cell_length_b 9.3697(7)
_cell_length_c 16.2725(13)
_cell_measurement_reflns_used 7032
_cell_measurement_temperature 100(2)
_cell_measurement_theta_max 31.8760
_cell_measurement_theta_min 2.3340
_cell_volume 1257.03(18)
_computing_cell_refinement
'CrysAlisPro, Agilent Technologies, Version 1.171.37.31 (release 14-01-2014 CrysAlis171 .NET) (compiled Jan 14 2014,18:38:05)'
_computing_data_collection 'CrystalClear-SM Expert 3.1 b27 (Rigaku, 2013)'
_computing_data_reduction
'CrysAlisPro, Agilent Technologies, Version 1.171.37.31 (release 14-01-2014 CrysAlis171 .NET) (compiled Jan 14 2014,18:38:05)'
_computing_molecular_graphics 'Olex2 (Dolomanov et al., 2009)'
_computing_publication_material 'Olex2 (Dolomanov et al., 2009)'
_computing_structure_refinement 'ShelXL (Sheldrick, 2008)'
_computing_structure_solution 'ShelXT (Sheldrick, 2015)'
_diffrn_ambient_temperature 100(2)
_diffrn_detector 'CCD plate'
_diffrn_detector_area_resol_mean 28.5714
_diffrn_detector_type 'Rigaku HG Saturn724+ (2x2 bin mode)'
_diffrn_measured_fraction_theta_full 0.998
_diffrn_measured_fraction_theta_max 0.999
_diffrn_measurement_details
;
  1 omega -113.00   67.00   1.0000   15.0000
omega____ theta____ kappa____ phi______ frames
    -      -23.0000    0.0000 -150.0000 180

  2 omega  -71.00   16.00   1.0000   15.0000
omega____ theta____ kappa____ phi______ frames
    -      -23.0000  -72.0000  150.0000 87

  3 omega  -72.00    7.00   1.0000   15.0000
omega____ theta____ kappa____ phi______ frames
    -      -23.0000  -72.0000   30.0000 79

  4 omega  -34.00   67.00   1.0000   15.0000
omega____ theta____ kappa____ phi______ frames
    -      -23.0000   72.0000  -90.0000 101

  5 omega  -61.00  -14.00   1.0000   15.0000
omega____ theta____ kappa____ phi______ frames
    -      -23.0000  -72.0000  -30.0000 47

  6 omega -113.00   67.00   1.0000   15.0000
omega____ theta____ kappa____ phi______ frames
    -      -23.0000    0.0000  -30.0000 180

  7 omega  -70.00   16.00   1.0000   15.0000
omega____ theta____ kappa____ phi______ frames
    -      -23.0000  -72.0000  120.0000 86

  8 omega  -60.00   16.00   1.0000   15.0000
omega____ theta____ kappa____ phi______ frames
    -      -23.0000  -72.0000  -60.0000 76

  9 omega  -35.00   60.00   1.0000   15.0000
omega____ theta____ kappa____ phi______ frames
    -      -23.0000   72.0000 -120.0000 95
;
_diffrn_measurement_device 'four-circle \k diffractometer'
_diffrn_measurement_device_type 'dtrek-CrysAlisPro-abstract goniometer imported rigaku-d*trek images'
_diffrn_measurement_method '\w scans'
_diffrn_measurement_specimen_support 'MiTeGen MicroMesh'
_diffrn_orient_matrix_UB_11 0.0392932000
_diffrn_orient_matrix_UB_12 0.0166107000
_diffrn_orient_matrix_UB_13 -0.0420477000
_diffrn_orient_matrix_UB_21 -0.0363516000
_diffrn_orient_matrix_UB_22 -0.0417366000
_diffrn_orient_matrix_UB_23 -0.0159510000
_diffrn_orient_matrix_UB_31 -0.0657005000
_diffrn_orient_matrix_UB_32 0.0679921000
_diffrn_orient_matrix_UB_33 -0.0044742000
_diffrn_radiation_collimation 0.3
_diffrn_radiation_monochromator 'Confocal mirrors, HF Varimax'
_diffrn_radiation_probe x-ray
_diffrn_radiation_type MoK\a
_diffrn_radiation_wavelength 0.71073
_diffrn_reflns_av_R_equivalents 0.1049
_diffrn_reflns_av_unetI/netI 0.1081
_diffrn_reflns_Laue_measured_fraction_full 0.998
_diffrn_reflns_Laue_measured_fraction_max 0.999
_diffrn_reflns_limit_h_max 13
_diffrn_reflns_limit_h_min -13
_diffrn_reflns_limit_k_max 13
_diffrn_reflns_limit_k_min -13
_diffrn_reflns_limit_l_max 23
_diffrn_reflns_limit_l_min -23
_diffrn_reflns_number 30846
_diffrn_reflns_point_group_measured_fraction_full 0.998
_diffrn_reflns_point_group_measured_fraction_max 0.999
_diffrn_reflns_theta_full 25.242
_diffrn_reflns_theta_max 30.508
_diffrn_reflns_theta_min 2.982
_diffrn_source 'Rotating Anode'
_diffrn_source_current 55.0
_diffrn_source_power 2.475
_diffrn_source_target Mo
_diffrn_source_type 'Rotating Anode'
_diffrn_source_voltage 45.0
_exptl_absorpt_coefficient_mu 0.191
_exptl_absorpt_correction_T_max 1.00000
_exptl_absorpt_correction_T_min 0.72217
_exptl_absorpt_correction_type multi-scan
_exptl_absorpt_process_details
'CrysAlisPro, Agilent Technologies, Version 1.171.37.31 (release 14-01-2014 CrysAlis171 .NET) (compiled Jan 14 2014,18:38:05) Empirical absorption correction using spherical harmonics, implemented in SCALE3 ABSPACK scaling algorithm.'
_exptl_crystal_colour 'clear light yellow'
_exptl_crystal_colour_lustre clear
_exptl_crystal_colour_modifier light
_exptl_crystal_colour_primary yellow
_exptl_crystal_density_diffrn 1.447
_exptl_crystal_description plate
_exptl_crystal_F_000 572
_exptl_crystal_size_max 0.09
_exptl_crystal_size_mid 0.06
_exptl_crystal_size_min 0.01
_refine_diff_density_max 0.498
_refine_diff_density_min -0.678
_refine_diff_density_rms 0.078
_refine_ls_extinction_method none
_refine_ls_goodness_of_fit_ref 1.034
_refine_ls_hydrogen_treatment mixed
_refine_ls_matrix_type full
_refine_ls_number_parameters 358
_refine_ls_number_reflns 7668
_refine_ls_number_restraints 0
_refine_ls_restrained_S_all 1.034
_refine_ls_R_factor_all 0.1711
_refine_ls_R_factor_gt 0.0878
_refine_ls_shift/su_max 0.000
_refine_ls_shift/su_mean 0.000
_refine_ls_structure_factor_coef Fsqd
_refine_ls_weighting_details 'w=1/[\s^2^(Fo^2^)+(0.0871P)^2^+0.5262P] where P=(Fo^2^+2Fc^2^)/3'
_refine_ls_weighting_scheme calc
_refine_ls_wR_factor_gt 0.1784
_refine_ls_wR_factor_ref 0.2178
_reflns_Friedel_coverage 0.000
_reflns_number_gt 4106
_reflns_number_total 7668
_reflns_threshold_expression 'I > 2\s(I)'
_cod_data_source_file c6sc01643j2.cif
_cod_data_source_block 2015snb0001e_k
_cod_depositor_comments 'Adding full bibliography for 1543182.cif.'
_cod_original_cell_volume 1257.04(18)
_cod_database_code 1543182
_shelx_space_group_comment
;
The symmetry employed for this shelxl refinement is uniquely defined
by the following loop, which should always be used as a source of
symmetry information in preference to the above space-group names.
They are only intended as comments.
;
_diffrn_measurement_device_type2 'Rigaku AFC12 (Right)'
_reflns_odcompleteness_completeness 92.04
_reflns_odcompleteness_iscentric 1
_reflns_odcompleteness_theta 32.55
_olex2_refinement_description
;
1. Fixed Uiso
 At 1.2 times of:
  All C(H) groups, All C(H,H) groups
 At 1.5 times of:
  All C(H,H,H) groups
2.a Secondary CH2 refined with riding coordinates:
 C13(H13A,H13B), C14(H14A,H14B), C15(H15A,H15B), C16(H16A,H16B)
2.b Aromatic/amide H refined with riding coordinates:
 C2(H2), C3(H3), C6(H6), C7(H7), C20(H20), C21(H21), C23(H23), C24(H24)
2.c Idealised Me refined as rotating group:
 C17(H17A,H17B,H17C), C1'(H1'A,H1'B,H1'C), C2'(H2'A,H2'B,H2'C)
;
_shelx_shelxl_version_number 2014/7
_olex2_date_sample_data_collection 2015-08-13
_olex2_date_sample_submission 2015-08-13
_olex2_submission_special_instructions 'No special instructions were received'

loop_
_space_group_symop_operation_xyz
'x, y, z'
'-x, -y, -z'

loop_
_atom_site_label
_atom_site_type_symbol
_atom_site_fract_x
_atom_site_fract_y
_atom_site_fract_z
_atom_site_U_iso_or_equiv
_atom_site_adp_type
_atom_site_occupancy
_atom_site_site_symmetry_order
_atom_site_calc_flag
_atom_site_refinement_flags_posn
F1 F -0.2615(3) 0.7097(2) 1.02145(14) 0.0584(7) Uani 1 1 d .
F2 F -0.3253(2) 0.9363(2) 0.95968(14) 0.0497(6) Uani 1 1 d .
F3 F -0.1507(3) 0.8661(4) 1.03623(16) 0.0773(8) Uani 1 1 d .
O1 O 1.2485(3) 0.3169(3) 0.27861(15) 0.0407(6) Uani 1 1 d .
O2 O 1.0336(3) 0.8246(2) 0.31617(14) 0.0354(5) Uani 1 1 d .
O3 O 0.3764(3) 0.8182(2) 0.64107(15) 0.0370(6) Uani 1 1 d .
N1 N 1.1432(3) 0.5695(3) 0.29932(16) 0.0297(6) Uani 1 1 d .
N2 N 0.5289(3) 0.5792(3) 0.59763(17) 0.0305(6) Uani 1 1 d .
N3 N 0.3127(3) 0.6044(3) 0.70527(18) 0.0319(6) Uani 1 1 d .
C1 C 0.8979(4) 0.6642(3) 0.40468(19) 0.0287(7) Uani 1 1 d .
C2 C 0.7815(4) 0.7822(4) 0.4465(2) 0.0305(7) Uani 1 1 d .
H2 H 0.7855 0.8813 0.4319 0.037 Uiso 1 1 calc R
C3 C 0.6565(4) 0.7582(3) 0.5107(2) 0.0299(7) Uani 1 1 d .
H3 H 0.5794 0.8407 0.5381 0.036 Uiso 1 1 calc R
C4 C 0.6478(4) 0.6112(3) 0.5332(2) 0.0287(7) Uani 1 1 d .
C5 C 0.7655(4) 0.3318(4) 0.5070(2) 0.0305(7) Uani 1 1 d .
C6 C 0.8811(4) 0.2150(4) 0.4646(2) 0.0338(7) Uani 1 1 d .
H6 H 0.8769 0.1157 0.4772 0.041 Uiso 1 1 calc R
C7 C 1.0057(4) 0.2430(4) 0.4024(2) 0.0325(7) Uani 1 1 d .
H7 H 1.0848 0.1628 0.3740 0.039 Uiso 1 1 calc R
C8 C 1.0106(4) 0.3911(3) 0.3833(2) 0.0292(7) Uani 1 1 d .
C9 C 0.8920(4) 0.5131(3) 0.42549(19) 0.0284(7) Uani 1 1 d .
C10 C 0.7664(4) 0.4839(3) 0.48998(19) 0.0279(6) Uani 1 1 d .
C11 C 1.0272(4) 0.6944(3) 0.3382(2) 0.0299(7) Uani 1 1 d .
C12 C 1.1427(4) 0.4186(4) 0.3168(2) 0.0319(7) Uani 1 1 d .
C13 C 1.2705(4) 0.5993(4) 0.2304(2) 0.0338(7) Uani 1 1 d .
H13A H 1.3655 0.5087 0.2270 0.041 Uiso 1 1 calc R
H13B H 1.2971 0.6831 0.2433 0.041 Uiso 1 1 calc R
C14 C 1.2195(4) 0.6401(4) 0.1453(2) 0.0342(7) Uani 1 1 d .
H14A H 1.1204 0.7263 0.1500 0.041 Uiso 1 1 calc R
H14B H 1.1992 0.5536 0.1309 0.041 Uiso 1 1 calc R
C15 C 1.3450(4) 0.6815(4) 0.0737(2) 0.0339(7) Uani 1 1 d .
H15A H 1.3556 0.7755 0.0847 0.041 Uiso 1 1 calc R
H15B H 1.4473 0.6006 0.0736 0.041 Uiso 1 1 calc R
C16 C 1.3044(4) 0.7034(4) -0.0132(2) 0.0381(8) Uani 1 1 d .
H16A H 1.2030 0.7855 -0.0133 0.046 Uiso 1 1 calc R
H16B H 1.2918 0.6101 -0.0236 0.046 Uiso 1 1 calc R
C17 C 1.4300(4) 0.7420(4) -0.0851(2) 0.0407(8) Uani 1 1 d .
H17A H 1.4028 0.7447 -0.1388 0.061 Uiso 1 1 calc GR
H17B H 1.5324 0.6651 -0.0830 0.061 Uiso 1 1 calc GR
H17C H 1.4342 0.8405 -0.0791 0.061 Uiso 1 1 calc GR
C18 C 0.4036(4) 0.6802(4) 0.6474(2) 0.0301(7) Uani 1 1 d .
C19 C 0.1814(4) 0.6668(4) 0.7685(2) 0.0310(7) Uani 1 1 d .
C20 C 0.1051(4) 0.8222(4) 0.7774(2) 0.0328(7) Uani 1 1 d .
H20 H 0.1387 0.8942 0.7379 0.039 Uiso 1 1 calc R
C21 C -0.0203(4) 0.8699(4) 0.8446(2) 0.0341(7) Uani 1 1 d .
H21 H -0.0706 0.9744 0.8505 0.041 Uiso 1 1 calc R
C22 C -0.0727(4) 0.7639(4) 0.9038(2) 0.0339(7) Uani 1 1 d .
C23 C -0.0014(4) 0.6096(4) 0.8939(2) 0.0338(7) Uani 1 1 d .
H23 H -0.0389 0.5385 0.9321 0.041 Uiso 1 1 calc R
C24 C 0.1256(4) 0.5602(4) 0.8273(2) 0.0324(7) Uani 1 1 d .
H24 H 0.1746 0.4556 0.8214 0.039 Uiso 1 1 calc R
C25 C -0.2011(4) 0.8186(4) 0.9789(2) 0.0392(8) Uani 1 1 d .
H2N H 0.541(3) 0.482(3) 0.6068(17) 0.013(7) Uiso 1 1 d .
H3N H 0.353(4) 0.508(4) 0.705(2) 0.033(9) Uiso 1 1 d .
H5 H 0.689(4) 0.312(4) 0.550(2) 0.031(9) Uiso 1 1 d .
S1' S 0.50992(11) 0.12268(9) 0.68236(5) 0.0347(2) Uani 1 1 d .
O1' O 0.4741(3) 0.2939(2) 0.67733(15) 0.0369(6) Uani 1 1 d .
C1' C 0.6463(4) 0.0398(4) 0.7519(2) 0.0412(8) Uani 1 1 d .
H1'A H 0.7461 0.0556 0.7257 0.062 Uiso 1 1 calc GR
H1'B H 0.6632 -0.0683 0.7632 0.062 Uiso 1 1 calc GR
H1'C H 0.6033 0.0874 0.8044 0.062 Uiso 1 1 calc GR
C2' C 0.3429(4) 0.0850(4) 0.7519(2) 0.0409(8) Uani 1 1 d .
H2'A H 0.3237 0.1262 0.8051 0.061 Uiso 1 1 calc GR
H2'B H 0.3640 -0.0239 0.7615 0.061 Uiso 1 1 calc GR
H2'C H 0.2506 0.1323 0.7266 0.061 Uiso 1 1 calc GR

loop_
_atom_site_aniso_label
_atom_site_aniso_U_11
_atom_site_aniso_U_22
_atom_site_aniso_U_33
_atom_site_aniso_U_23
_atom_site_aniso_U_13
_atom_site_aniso_U_12
F1 0.0550(14) 0.0425(12) 0.0637(14) 0.0056(10) 0.0139(11) -0.0215(11)
F2 0.0409(12) 0.0389(12) 0.0595(14) 0.0017(10) 0.0020(10) -0.0127(10)
F3 0.0525(15) 0.138(3) 0.0575(15) -0.0448(16) 0.0017(12) -0.0425(16)
O1 0.0423(14) 0.0345(13) 0.0501(14) -0.0074(11) 0.0024(12) -0.0248(12)
O2 0.0379(13) 0.0283(11) 0.0468(13) 0.0031(10) -0.0053(10) -0.0242(10)
O3 0.0360(13) 0.0275(12) 0.0522(14) -0.0019(10) -0.0010(11) -0.0222(10)
N1 0.0320(14) 0.0265(13) 0.0366(14) -0.0005(11) -0.0039(11) -0.0198(11)
N2 0.0324(15) 0.0240(14) 0.0402(15) 0.0009(11) -0.0050(12) -0.0186(12)
N3 0.0322(15) 0.0247(14) 0.0429(16) -0.0004(12) -0.0028(12) -0.0188(12)
C1 0.0298(17) 0.0281(16) 0.0363(17) 0.0019(13) -0.0094(13) -0.0198(13)
C2 0.0363(18) 0.0268(15) 0.0375(17) 0.0020(13) -0.0100(14) -0.0217(14)
C3 0.0320(17) 0.0252(15) 0.0374(17) -0.0011(13) -0.0062(14) -0.0166(13)
C4 0.0276(16) 0.0285(16) 0.0369(17) -0.0001(13) -0.0077(13) -0.0181(13)
C5 0.0325(17) 0.0281(16) 0.0386(17) 0.0012(13) -0.0078(14) -0.0207(14)
C6 0.0394(19) 0.0298(16) 0.0411(18) 0.0055(14) -0.0099(15) -0.0248(15)
C7 0.0347(18) 0.0258(16) 0.0438(18) -0.0014(13) -0.0092(15) -0.0183(14)
C8 0.0286(16) 0.0301(16) 0.0359(16) 0.0012(13) -0.0087(13) -0.0185(13)
C9 0.0293(16) 0.0294(16) 0.0357(16) 0.0016(13) -0.0096(13) -0.0209(13)
C10 0.0278(16) 0.0283(16) 0.0352(16) 0.0018(13) -0.0091(13) -0.0187(13)
C11 0.0303(17) 0.0295(16) 0.0371(17) 0.0029(13) -0.0095(14) -0.0193(14)
C12 0.0309(17) 0.0333(17) 0.0396(18) -0.0028(14) -0.0069(14) -0.0207(15)
C13 0.0339(18) 0.0347(17) 0.0418(18) -0.0005(14) -0.0043(14) -0.0256(15)
C14 0.0345(18) 0.0361(18) 0.0404(18) -0.0028(14) -0.0062(14) -0.0228(15)
C15 0.0355(18) 0.0343(17) 0.0409(18) 0.0000(14) -0.0056(15) -0.0252(15)
C16 0.042(2) 0.0403(19) 0.0399(19) 0.0008(15) -0.0085(16) -0.0255(16)
C17 0.050(2) 0.0359(19) 0.0427(19) -0.0018(15) -0.0051(17) -0.0259(17)
C18 0.0271(16) 0.0278(16) 0.0411(18) 0.0022(13) -0.0081(14) -0.0174(13)
C19 0.0315(17) 0.0308(17) 0.0384(17) 0.0020(13) -0.0083(14) -0.0208(14)
C20 0.0335(18) 0.0317(17) 0.0420(18) 0.0018(14) -0.0087(15) -0.0230(14)
C21 0.0330(18) 0.0302(17) 0.0458(19) -0.0001(14) -0.0088(15) -0.0193(14)
C22 0.0329(18) 0.0366(18) 0.0401(18) 0.0030(14) -0.0103(14) -0.0217(15)
C23 0.0375(18) 0.0383(18) 0.0354(17) 0.0052(14) -0.0094(14) -0.0267(15)
C24 0.0375(18) 0.0300(16) 0.0397(18) -0.0004(13) -0.0088(15) -0.0237(15)
C25 0.0356(19) 0.043(2) 0.045(2) 0.0019(16) -0.0080(16) -0.0222(16)
S1' 0.0439(5) 0.0278(4) 0.0409(5) -0.0011(3) -0.0068(4) -0.0239(4)
O1' 0.0393(13) 0.0246(11) 0.0511(14) 0.0022(10) -0.0069(11) -0.0198(10)
C1' 0.0382(19) 0.0296(17) 0.063(2) -0.0032(16) -0.0108(17) -0.0196(15)
C2' 0.042(2) 0.0401(19) 0.051(2) 0.0088(16) -0.0142(17) -0.0293(17)

loop_
_atom_type_symbol
_atom_type_description
_atom_type_scat_dispersion_real
_atom_type_scat_dispersion_imag
_atom_type_scat_source
C C 0.0033 0.0016 'International Tables Vol C Tables 4.2.6.8 and 6.1.1.4'
H H 0.0000 0.0000 'International Tables Vol C Tables 4.2.6.8 and 6.1.1.4'
F F 0.0171 0.0103 'International Tables Vol C Tables 4.2.6.8 and 6.1.1.4'
N N 0.0061 0.0033 'International Tables Vol C Tables 4.2.6.8 and 6.1.1.4'
O O 0.0106 0.0060 'International Tables Vol C Tables 4.2.6.8 and 6.1.1.4'
S S 0.1246 0.1234 'International Tables Vol C Tables 4.2.6.8 and 6.1.1.4'

loop_
_geom_angle_atom_site_label_1
_geom_angle_atom_site_label_2
_geom_angle_atom_site_label_3
_geom_angle
C11 N1 C12 124.7(3)
C11 N1 C13 117.8(2)
C12 N1 C13 117.3(3)
C4 N2 H2N 113.1(19)
C18 N2 C4 128.1(3)
C18 N2 H2N 118.8(19)
C18 N3 C19 127.4(3)
C18 N3 H3N 113(2)
C19 N3 H3N 119(2)
C2 C1 C9 119.6(3)
C2 C1 C11 120.2(3)
C9 C1 C11 120.2(3)
C1 C2 H2 119.0
C1 C2 C3 122.0(3)
C3 C2 H2 119.0
C2 C3 H3 120.0
C4 C3 C2 119.9(3)
C4 C3 H3 120.0
N2 C4 C10 117.3(3)
C3 C4 N2 122.8(3)
C3 C4 C10 119.9(3)
C6 C5 C10 121.8(3)
C6 C5 H5 120(2)
C10 C5 H5 118(2)
C5 C6 H6 119.7
C5 C6 C7 120.6(3)
C7 C6 H6 119.7
C6 C7 H7 120.3
C8 C7 C6 119.5(3)
C8 C7 H7 120.3
C7 C8 C9 120.9(3)
C7 C8 C12 118.6(3)
C9 C8 C12 120.5(3)
C1 C9 C10 120.2(3)
C8 C9 C1 120.2(3)
C8 C9 C10 119.6(3)
C5 C10 C4 124.0(3)
C5 C10 C9 117.7(3)
C9 C10 C4 118.3(3)
O2 C11 N1 120.3(3)
O2 C11 C1 122.3(3)
N1 C11 C1 117.4(3)
O1 C12 N1 120.0(3)
O1 C12 C8 123.1(3)
N1 C12 C8 116.9(3)
N1 C13 H13A 109.3
N1 C13 H13B 109.3
N1 C13 C14 111.5(3)
H13A C13 H13B 108.0
C14 C13 H13A 109.3
C14 C13 H13B 109.3
C13 C14 H14A 109.1
C13 C14 H14B 109.1
C13 C14 C15 112.5(3)
H14A C14 H14B 107.8
C15 C14 H14A 109.1
C15 C14 H14B 109.1
C14 C15 H15A 109.0
C14 C15 H15B 109.0
H15A C15 H15B 107.8
C16 C15 C14 112.9(3)
C16 C15 H15A 109.0
C16 C15 H15B 109.0
C15 C16 H16A 108.9
C15 C16 H16B 108.9
C15 C16 C17 113.4(3)
H16A C16 H16B 107.7
C17 C16 H16A 108.9
C17 C16 H16B 108.9
C16 C17 H17A 109.5
C16 C17 H17B 109.5
C16 C17 H17C 109.5
H17A C17 H17B 109.5
H17A C17 H17C 109.5
H17B C17 H17C 109.5
O3 C18 N2 124.6(3)
O3 C18 N3 124.5(3)
N2 C18 N3 110.9(3)
N3 C19 C24 115.6(3)
C20 C19 N3 125.3(3)
C20 C19 C24 119.1(3)
C19 C20 H20 120.0
C21 C20 C19 120.0(3)
C21 C20 H20 120.0
C20 C21 H21 119.6
C20 C21 C22 120.7(3)
C22 C21 H21 119.6
C21 C22 C25 119.4(3)
C23 C22 C21 119.7(3)
C23 C22 C25 120.8(3)
C22 C23 H23 120.0
C22 C23 C24 120.1(3)
C24 C23 H23 120.0
C19 C24 H24 119.8
C23 C24 C19 120.3(3)
C23 C24 H24 119.8
F1 C25 C22 113.0(3)
F2 C25 F1 105.7(3)
F2 C25 F3 105.5(3)
F2 C25 C22 113.7(3)
F3 C25 F1 105.6(3)
F3 C25 C22 112.6(3)
O1' S1' C1' 105.78(15)
O1' S1' C2' 106.15(16)
C2' S1' C1' 97.10(17)
S1' C1' H1'A 109.5
S1' C1' H1'B 109.5
S1' C1' H1'C 109.5
H1'A C1' H1'B 109.5
H1'A C1' H1'C 109.5
H1'B C1' H1'C 109.5
S1' C2' H2'A 109.5
S1' C2' H2'B 109.5
S1' C2' H2'C 109.5
H2'A C2' H2'B 109.5
H2'A C2' H2'C 109.5
H2'B C2' H2'C 109.5

loop_
_geom_bond_atom_site_label_1
_geom_bond_atom_site_label_2
_geom_bond_distance
F1 C25 1.341(4)
F2 C25 1.328(4)
F3 C25 1.337(4)
O1 C12 1.214(4)
O2 C11 1.229(3)
O3 C18 1.216(3)
N1 C11 1.387(4)
N1 C12 1.395(4)
N1 C13 1.473(4)
N2 C4 1.391(4)
N2 C18 1.375(4)
N2 H2N 0.87(3)
N3 C18 1.375(4)
N3 C19 1.390(4)
N3 H3N 0.84(3)
C1 C2 1.368(5)
C1 C9 1.415(4)
C1 C11 1.468(4)
C2 H2 0.9300
C2 C3 1.400(4)
C3 H3 0.9300
C3 C4 1.389(4)
C4 C10 1.440(4)
C5 C6 1.363(5)
C5 C10 1.407(4)
C5 H5 0.91(3)
C6 H6 0.9300
C6 C7 1.395(4)
C7 H7 0.9300
C7 C8 1.383(4)
C8 C9 1.401(4)
C8 C12 1.476(4)
C9 C10 1.424(4)
C13 H13A 0.9700
C13 H13B 0.9700
C13 C14 1.515(4)
C14 H14A 0.9700
C14 H14B 0.9700
C14 C15 1.526(4)
C15 H15A 0.9700
C15 H15B 0.9700
C15 C16 1.511(4)
C16 H16A 0.9700
C16 H16B 0.9700
C16 C17 1.520(5)
C17 H17A 0.9600
C17 H17B 0.9600
C17 H17C 0.9600
C19 C20 1.385(4)
C19 C24 1.404(4)
C20 H20 0.9300
C20 C21 1.374(5)
C21 H21 0.9300
C21 C22 1.389(4)
C22 C23 1.375(5)
C22 C25 1.486(5)
C23 H23 0.9300
C23 C24 1.378(5)
C24 H24 0.9300
S1' O1' 1.509(2)
S1' C1' 1.773(4)
S1' C2' 1.771(3)
C1' H1'A 0.9600
C1' H1'B 0.9600
C1' H1'C 0.9600
C2' H2'A 0.9600
C2' H2'B 0.9600
C2' H2'C 0.9600
